data_4301513
loop_
_publ_author_name
'Sima Haddadpour'
'Maike Melullis'
'Halgard Staesche'
'C. R. Mariappan'
'Bernhard Roling'
'Rodolphe Cl\'erac'
'Stefanie Dehnen'

_publ_section_title
;
Inorganic Frameworks from Selenidotetrelate Anions [T2Se6]4-(T = Ge, Sn):
Synthesis, Structures, and Ionic Conductivity of [K2(H2O)3][MnGe4Se10] and
(NMe4)2[MSn4Se10] (M = Mn, Fe)
;
_journal_name_full 'Inorganic Chemistry'
_journal_page_first 1689
_journal_page_last 1698
_journal_paper_doi 10.1021/ic802170f
_journal_volume 48
_journal_year 2009
_chemical_formula_sum 'C18 H56 N4 O2 Se6 Sn2'
_chemical_formula_weight 1071.81
_chemical_name_systematic
; 
 ? 
;
_space_group_IT_number 14
_symmetry_cell_setting monoclinic
_symmetry_space_group_name_Hall '-P 2yn'
_symmetry_space_group_name_H-M 'P 1 21/n 1'
_atom_sites_solution_hydrogens geom
_atom_sites_solution_primary direct
_atom_sites_solution_secondary difmap
_audit_creation_method SHELXL-97
_cell_angle_alpha 90.00
_cell_angle_beta 107.81(3)
_cell_angle_gamma 90.00
_cell_formula_units_Z 2
_cell_length_a 11.207(2)
_cell_length_b 9.785(2)
_cell_length_c 17.651(4)
_cell_measurement_temperature 193(2)
_cell_volume 1842.9(7)
_computing_cell_refinement 'Bruker XSCANS'
_computing_data_collection 'Bruker XSCANS'
_computing_data_reduction 'Bruker SHELXTL'
_computing_molecular_graphics 'Bruker SHELXTL'
_computing_publication_material 'Bruker SHELXTL'
_computing_structure_refinement 'SHELXL-97 (Sheldrick, 1997)'
_computing_structure_solution 'SHELXS-97 (Sheldrick, 1990)'
_diffrn_ambient_temperature 193(2)
_diffrn_measured_fraction_theta_full 0.984
_diffrn_measured_fraction_theta_max 0.984
_diffrn_measurement_device_type 'Bruker P4'
_diffrn_measurement_method '\w scans'
_diffrn_radiation_monochromator graphite
_diffrn_radiation_source 'fine-focus sealed tube'
_diffrn_radiation_type MoK\a
_diffrn_radiation_wavelength 0.71073
_diffrn_reflns_av_R_equivalents 0.0535
_diffrn_reflns_av_sigmaI/netI 0.0912
_diffrn_reflns_limit_h_max 13
_diffrn_reflns_limit_h_min -12
_diffrn_reflns_limit_k_max 12
_diffrn_reflns_limit_k_min -12
_diffrn_reflns_limit_l_max 18
_diffrn_reflns_limit_l_min -21
_diffrn_reflns_number 8723
_diffrn_reflns_theta_full 25.89
_diffrn_reflns_theta_max 25.89
_diffrn_reflns_theta_min 2.41
_exptl_absorpt_coefficient_mu 7.300
_exptl_absorpt_correction_T_max 0.4014
_exptl_absorpt_correction_T_min 0.2190
_exptl_absorpt_correction_type empirical
_exptl_crystal_colour yellow
_exptl_crystal_density_diffrn 1.932
_exptl_crystal_density_method 'not measured'
_exptl_crystal_description block
_exptl_crystal_F_000 1024
_exptl_crystal_size_max 0.80
_exptl_crystal_size_mid 0.75
_exptl_crystal_size_min 0.60
_refine_diff_density_max 1.128
_refine_diff_density_min -0.917
_refine_diff_density_rms 0.152
_refine_ls_extinction_method none
_refine_ls_goodness_of_fit_ref 0.807
_refine_ls_hydrogen_treatment mixed
_refine_ls_matrix_type full
_refine_ls_number_parameters 254
_refine_ls_number_reflns 3520
_refine_ls_number_restraints 0
_refine_ls_restrained_S_all 0.807
_refine_ls_R_factor_all 0.0654
_refine_ls_R_factor_gt 0.0346
_refine_ls_shift/su_max 0.000
_refine_ls_shift/su_mean 0.000
_refine_ls_structure_factor_coef Fsqd
_refine_ls_weighting_details 'calc w=1/[\s^2^(Fo^2^)+(0.0323P)^2^+0.0000P] where P=(Fo^2^+2Fc^2^)/3'
_refine_ls_weighting_scheme calc
_refine_ls_wR_factor_gt 0.0690
_refine_ls_wR_factor_ref 0.0722
_reflns_number_gt 2203
_reflns_number_total 3520
_reflns_threshold_expression >2sigma(I)
_cod_data_source_file ic802170f_si_001_4.cif
_cod_data_source_block 4
_cod_depositor_comments
;
The following automatic conversions were performed:
'_symmetry_cell_setting' value 'Monoclinic' changed to 'monoclinic'
according to '/home/saulius/struct/CIF-dictionaries/cif_core.dic'
dictionary named 'cif_core.dic' version 2.4.1 from 2010-06-29.

Automatic conversion script
Id: cif_fix_enum 1527 2010-12-29 10:47:43Z saulius 
;
_cod_original_cell_volume 1842.8(6)
_cod_original_sg_symbol_H-M 'P 21/n'
_cod_database_code 4301513

loop_
_symmetry_equiv_pos_as_xyz
'x, y, z'
'-x+1/2, y+1/2, -z+1/2'
'-x, -y, -z'
'x-1/2, -y-1/2, z-1/2'

loop_
_atom_site_label
_atom_site_type_symbol
_atom_site_fract_x
_atom_site_fract_y
_atom_site_fract_z
_atom_site_U_iso_or_equiv
_atom_site_adp_type
_atom_site_occupancy
_atom_site_symmetry_multiplicity
_atom_site_calc_flag
_atom_site_refinement_flags
_atom_site_disorder_assembly
_atom_site_disorder_group
Sn1 Sn 0.95601(4) 0.44228(4) 0.08320(3) 0.02166(12) Uani 1 1 d . . .
Se1 Se 1.16184(6) 0.42957(7) 0.04627(4) 0.02708(16) Uani 1 1 d . . .
Se2 Se 0.98144(7) 0.58054(6) 0.20346(4) 0.02910(17) Uani 1 1 d . . .
Se3 Se 0.86708(8) 0.21526(6) 0.09516(5) 0.0367(2) Uani 1 1 d . . .
N1 N 1.1647(5) -0.0773(5) 0.1482(3) 0.0280(13) Uani 1 1 d . . .
C1 C 1.0416(8) -0.1182(8) 0.0901(6) 0.0346(18) Uani 1 1 d . . .
H11 H 1.019(5) -0.183(5) 0.118(3) 0.004(14) Uiso 1 1 d . . .
H12 H 0.987(7) -0.044(7) 0.080(4) 0.04(2) Uiso 1 1 d . . .
H13 H 1.051(6) -0.131(6) 0.043(5) 0.024(19) Uiso 1 1 d . . .
C2 C 1.2148(8) 0.0441(9) 0.1163(6) 0.043(2) Uani 1 1 d . . .
H21 H 1.304(7) 0.076(7) 0.147(4) 0.04(2) Uiso 1 1 d . . .
H22 H 1.233(7) 0.013(6) 0.071(4) 0.025(19) Uiso 1 1 d . . .
H23 H 1.144(8) 0.111(7) 0.123(4) 0.04(2) Uiso 1 1 d . . .
C3 C 1.1469(10) -0.0441(10) 0.2253(5) 0.046(2) Uani 1 1 d . . .
H31 H 1.211(7) -0.025(6) 0.262(4) 0.02(2) Uiso 1 1 d . . .
H32 H 1.085(7) 0.028(7) 0.217(4) 0.04(2) Uiso 1 1 d . . .
H33 H 1.125(9) -0.121(9) 0.236(6) 0.06(3) Uiso 1 1 d . . .
C4 C 1.2544(9) -0.1942(8) 0.1565(7) 0.043(2) Uani 1 1 d . . .
H41 H 1.254(8) -0.216(8) 0.107(6) 0.05(3) Uiso 1 1 d . . .
H42 H 1.204(8) -0.251(7) 0.187(5) 0.04(2) Uiso 1 1 d . . .
H43 H 1.329(10) -0.164(9) 0.186(6) 0.07(3) Uiso 1 1 d . . .
N2 N 0.6649(5) -0.1446(5) 0.1383(3) 0.0280(13) Uani 1 1 d . . .
C5 C 0.7156(9) -0.1826(9) 0.0723(5) 0.042(2) Uani 1 1 d . . .
H51 H 0.781(6) -0.258(5) 0.093(3) 0.013(15) Uiso 1 1 d . . .
H52 H 0.647(8) -0.218(7) 0.029(5) 0.04(2) Uiso 1 1 d . . .
H53 H 0.741(9) -0.089(9) 0.055(6) 0.08(3) Uiso 1 1 d . . .
C6 C 0.5642(9) -0.0408(8) 0.1105(5) 0.042(2) Uani 1 1 d . . .
H61 H 0.503(10) -0.073(10) 0.068(6) 0.08(3) Uiso 1 1 d . . .
H62 H 0.603(6) 0.041(7) 0.091(4) 0.032(19) Uiso 1 1 d . . .
H63 H 0.531(7) -0.034(7) 0.158(5) 0.04(2) Uiso 1 1 d . . .
C7 C 0.6115(12) -0.2648(10) 0.1665(7) 0.050(3) Uani 1 1 d . . .
H71 H 0.556(9) -0.295(8) 0.132(6) 0.05(3) Uiso 1 1 d . . .
H72 H 0.589(9) -0.230(8) 0.219(6) 0.07(3) Uiso 1 1 d . . .
H73 H 0.658(9) -0.324(9) 0.178(6) 0.06(3) Uiso 1 1 d . . .
C8 C 0.7677(8) -0.0874(8) 0.2059(5) 0.0392(19) Uani 1 1 d . . .
H81 H 0.732(6) -0.063(6) 0.249(4) 0.017(15) Uiso 1 1 d . . .
H82 H 0.810(7) -0.009(7) 0.187(4) 0.033(19) Uiso 1 1 d . . .
H83 H 0.836(7) -0.179(6) 0.226(4) 0.030(18) Uiso 1 1 d . . .
O11 O 0.5685(7) 0.2886(7) 0.0271(4) 0.071(2) Uani 1 1 d . . .
H111 H 0.637(7) 0.267(7) 0.039(4) 0.02(2) Uiso 1 1 d . . .
C11A C 0.538(2) 0.345(2) 0.0921(17) 0.066(10) Uani 0.50 1 d P . .
C11B C 0.554(4) 0.405(2) 0.077(3) 0.100(13) Uani 0.50 1 d P . .

loop_
_atom_site_aniso_label
_atom_site_aniso_U_11
_atom_site_aniso_U_22
_atom_site_aniso_U_33
_atom_site_aniso_U_23
_atom_site_aniso_U_13
_atom_site_aniso_U_12
Sn1 0.0228(2) 0.0226(2) 0.0218(2) 0.00213(19) 0.01019(18) 0.00273(19)
Se1 0.0229(4) 0.0358(3) 0.0240(3) 0.0047(3) 0.0095(3) 0.0075(3)
Se2 0.0356(4) 0.0324(3) 0.0219(3) -0.0009(3) 0.0126(3) 0.0021(3)
Se3 0.0420(5) 0.0256(3) 0.0487(5) 0.0047(3) 0.0229(4) -0.0019(3)
N1 0.025(3) 0.027(3) 0.029(3) 0.004(2) 0.004(2) -0.003(2)
C1 0.035(5) 0.036(4) 0.032(5) 0.003(4) 0.010(4) -0.001(4)
C2 0.035(5) 0.045(4) 0.051(6) 0.005(4) 0.014(4) -0.013(4)
C3 0.052(6) 0.045(5) 0.036(5) -0.009(4) 0.004(4) -0.007(5)
C4 0.034(5) 0.040(4) 0.054(6) -0.001(4) 0.010(5) 0.005(4)
N2 0.031(3) 0.034(3) 0.021(3) -0.001(2) 0.010(3) 0.004(3)
C5 0.039(5) 0.060(5) 0.031(5) -0.012(4) 0.016(4) 0.002(4)
C6 0.049(5) 0.040(4) 0.038(5) -0.002(4) 0.016(4) 0.018(4)
C7 0.051(7) 0.045(5) 0.053(7) 0.016(5) 0.014(6) -0.004(5)
C8 0.036(5) 0.049(5) 0.031(4) -0.012(4) 0.008(4) -0.005(4)
O11 0.040(4) 0.073(4) 0.078(5) -0.016(4) -0.012(4) 0.002(4)
C11A 0.049(14) 0.035(12) 0.087(19) -0.056(14) -0.019(13) 0.015(12)
C11B 0.11(2) 0.037(15) 0.15(3) -0.020(18) 0.03(2) 0.013(17)

loop_
_atom_type_symbol
_atom_type_description
_atom_type_scat_dispersion_real
_atom_type_scat_dispersion_imag
_atom_type_scat_source
C C 0.0033 0.0016 'International Tables Vol C Tables 4.2.6.8 and 6.1.1.4'
H H 0.0000 0.0000 'International Tables Vol C Tables 4.2.6.8 and 6.1.1.4'
N N 0.0061 0.0033 'International Tables Vol C Tables 4.2.6.8 and 6.1.1.4'
O O 0.0106 0.0060 'International Tables Vol C Tables 4.2.6.8 and 6.1.1.4'
Se Se -0.0929 2.2259 'International Tables Vol C Tables 4.2.6.8 and 6.1.1.4'
Sn Sn -0.6537 1.4246 'International Tables Vol C Tables 4.2.6.8 and 6.1.1.4'

loop_
_geom_angle_atom_site_label_1
_geom_angle_atom_site_label_2
_geom_angle_atom_site_label_3
_geom_angle
_geom_angle_site_symmetry_1
_geom_angle_site_symmetry_3
_geom_angle_publ_flag
Se2 Sn1 Se3 111.37(3) . . ?
Se2 Sn1 Se1 111.56(4) . . ?
Se3 Sn1 Se1 113.13(3) . . ?
Se2 Sn1 Se1 112.89(3) . 3_765 ?
Se3 Sn1 Se1 113.65(3) . 3_765 ?
Se1 Sn1 Se1 93.12(3) . 3_765 ?
Sn1 Se1 Sn1 86.88(3) . 3_765 ?
C3 N1 C2 110.2(7) . . ?
C3 N1 C4 110.8(7) . . ?
C2 N1 C4 108.9(7) . . ?
C3 N1 C1 109.6(7) . . ?
C2 N1 C1 109.1(6) . . ?
C4 N1 C1 108.2(6) . . ?
C7 N2 C6 108.1(7) . . ?
C7 N2 C5 110.9(7) . . ?
C6 N2 C5 110.1(6) . . ?
C7 N2 C8 108.9(7) . . ?
C6 N2 C8 109.3(6) . . ?
C5 N2 C8 109.5(6) . . ?
C11A O11 C11B 27.8(18) . . ?
C11B C11A O11 82(6) . . ?
C11A C11B O11 70(4) . . ?

loop_
_geom_bond_atom_site_label_1
_geom_bond_atom_site_label_2
_geom_bond_distance
_geom_bond_site_symmetry_2
_geom_bond_publ_flag
Sn1 Se2 2.4590(9) . ?
Sn1 Se3 2.4700(9) . ?
Sn1 Se1 2.5849(10) . ?
Sn1 Se1 2.5871(10) 3_765 ?
Se1 Sn1 2.5871(10) 3_765 ?
N1 C3 1.471(11) . ?
N1 C2 1.496(9) . ?
N1 C4 1.500(10) . ?
N1 C1 1.500(9) . ?
N2 C7 1.474(10) . ?
N2 C6 1.486(9) . ?
N2 C5 1.491(10) . ?
N2 C8 1.492(9) . ?
O11 C11A 1.40(3) . ?
O11 C11B 1.48(3) . ?
C11A C11B 0.70(4) . ?
